data_1556633
loop_
_publ_author_name
'Miao, Hong-Jie'
'Wang, Le-Le'
'Han, Hua-Bin'
'Zhao, Yong-De'
'Wang, Qi-Lin'
'Bu, Zhan-Wei'

_publ_section_title
;
 Regio- and diastereoselective dearomatizations of N-alkyl activated
 azaarenes: the maximization of the reactive sites
;
_journal_issue 5
_journal_name_full 'Chemical Science'
_journal_page_first 1418
_journal_page_last 1424
_journal_paper_doi 10.1039/C9SC04880D
_journal_volume 11
_journal_year 2020
_chemical_formula_moiety 'C28 H29 N3 O'
_chemical_formula_sum 'C28 H29 N3 O'
_chemical_formula_weight 423.54
_space_group_crystal_system monoclinic
_space_group_IT_number 14
_space_group_name_Hall '-P 2ybc'
_space_group_name_H-M_alt 'P 1 21/c 1'
_atom_sites_solution_hydrogens geom
_atom_sites_solution_primary direct
_audit_creation_date 2018-10-28
_audit_creation_method
;
Olex2 1.2
(compiled 2018.05.29 svn.r3508 for OlexSys, GUI svn.r5506)
;
_audit_update_record
;
2019-08-17 deposited with the CCDC.	2019-12-17 downloaded from the CCDC.
;
_cell_angle_alpha 90
_cell_angle_beta 102.053(4)
_cell_angle_gamma 90
_cell_formula_units_Z 4
_cell_length_a 9.0448(4)
_cell_length_b 14.0503(6)
_cell_length_c 18.8685(6)
_cell_measurement_reflns_used 2345
_cell_measurement_temperature 293(2)
_cell_measurement_theta_max 70.8790
_cell_measurement_theta_min 3.9340
_cell_volume 2344.99(17)
_computing_cell_refinement
;
CrysAlisPro, Agilent Technologies,
Version 1.171.37.35 (release 13-08-2014 CrysAlis171 .NET)
(compiled Aug 13 2014,18:06:01)
;
_computing_data_collection
;
CrysAlisPro, Agilent Technologies,
Version 1.171.37.35 (release 13-08-2014 CrysAlis171 .NET)
(compiled Aug 13 2014,18:06:01)
;
_computing_data_reduction
;
CrysAlisPro, Agilent Technologies,
Version 1.171.37.35 (release 13-08-2014 CrysAlis171 .NET)
(compiled Aug 13 2014,18:06:01)
;
_computing_molecular_graphics 'Olex2 (Dolomanov et al., 2009)'
_computing_publication_material 'Olex2 (Dolomanov et al., 2009)'
_computing_structure_refinement 'ShelXL (Sheldrick, 2015)'
_computing_structure_solution 'ShelXS (Sheldrick, 2008)'
_diffrn_ambient_temperature 293(2)
_diffrn_detector 'CCD plate'
_diffrn_detector_area_resol_mean 16.2312
_diffrn_detector_type Eos
_diffrn_measured_fraction_theta_full 1.000
_diffrn_measured_fraction_theta_max 1.000
_diffrn_measurement_details
;
#__ type_ start__ end____ width___ exp.time_
  1 omega  -46.00    8.00   1.0000    1.0000
omega____ theta____ kappa____ phi______ frames
    -      -33.5000   37.0000  -60.0000 54

#__ type_ start__ end____ width___ exp.time_
  2 omega  -41.00  -13.00   1.0000    1.0000
omega____ theta____ kappa____ phi______ frames
    -      -33.5000   77.0000    0.0000 28

#__ type_ start__ end____ width___ exp.time_
  3 omega   10.00   36.00   1.0000    1.0000
omega____ theta____ kappa____ phi______ frames
    -      -33.5000   77.0000    0.0000 26

#__ type_ start__ end____ width___ exp.time_
  4 omega   38.00   96.00   1.0000    1.0000
omega____ theta____ kappa____ phi______ frames
    -       36.4734   37.0000  -30.0000 58

#__ type_ start__ end____ width___ exp.time_
  5 omega    9.00   67.00   1.0000    1.0000
omega____ theta____ kappa____ phi______ frames
    -       36.4734  -99.0000   60.0000 58

#__ type_ start__ end____ width___ exp.time_
  6 omega  -30.00    2.00   1.0000    1.0000
omega____ theta____ kappa____ phi______ frames
    -       36.4734  -77.0000  -90.0000 32

#__ type_ start__ end____ width___ exp.time_
  7 omega   32.00   64.00   1.0000    1.0000
omega____ theta____ kappa____ phi______ frames
    -       36.4734   57.0000 -180.0000 32

#__ type_ start__ end____ width___ exp.time_
  8 omega   78.00  108.00   1.0000    1.0000
omega____ theta____ kappa____ phi______ frames
    -       36.4734  178.0000 -180.0000 30

#__ type_ start__ end____ width___ exp.time_
  9 omega   14.00   63.00   1.0000    1.0000
omega____ theta____ kappa____ phi______ frames
    -       36.4734  -77.0000  -90.0000 49

#__ type_ start__ end____ width___ exp.time_
 10 omega   71.00  103.00   1.0000    1.0000
omega____ theta____ kappa____ phi______ frames
    -       36.4734   57.0000 -180.0000 32

#__ type_ start__ end____ width___ exp.time_
 11 omega   57.00   82.00   1.0000    1.0000
omega____ theta____ kappa____ phi______ frames
    -       36.4734  178.0000  -30.0000 25

#__ type_ start__ end____ width___ exp.time_
 12 omega   58.00   87.00   1.0000    1.0000
omega____ theta____ kappa____ phi______ frames
    -       36.4734  178.0000 -120.0000 29

#__ type_ start__ end____ width___ exp.time_
 13 omega   42.00   83.00   1.0000    3.0000
omega____ theta____ kappa____ phi______ frames
    -      108.0000  -45.0000   90.0000 41

#__ type_ start__ end____ width___ exp.time_
 14 omega  103.00  173.00   1.0000    3.0000
omega____ theta____ kappa____ phi______ frames
    -      108.0000  111.0000   60.0000 70

#__ type_ start__ end____ width___ exp.time_
 15 omega   90.00  177.00   1.0000    3.0000
omega____ theta____ kappa____ phi______ frames
    -      108.0000   45.0000 -120.0000 87

#__ type_ start__ end____ width___ exp.time_
 16 omega   38.00   89.00   1.0000    3.0000
omega____ theta____ kappa____ phi______ frames
    -      108.0000  -30.0000  120.0000 51

#__ type_ start__ end____ width___ exp.time_
 17 omega  134.00  175.00   1.0000    3.0000
omega____ theta____ kappa____ phi______ frames
    -      108.0000   61.0000  120.0000 41

#__ type_ start__ end____ width___ exp.time_
 18 omega   91.00  130.00   1.0000    3.0000
omega____ theta____ kappa____ phi______ frames
    -      108.0000   61.0000  120.0000 39

#__ type_ start__ end____ width___ exp.time_
 19 omega   42.00   98.00   1.0000    3.0000
omega____ theta____ kappa____ phi______ frames
    -      108.0000 -111.0000   30.0000 56

#__ type_ start__ end____ width___ exp.time_
 20 omega   74.00  109.00   1.0000    3.0000
omega____ theta____ kappa____ phi______ frames
    -      108.0000  -94.0000   30.0000 35

#__ type_ start__ end____ width___ exp.time_
 21 omega   60.00   86.00   1.0000    3.0000
omega____ theta____ kappa____ phi______ frames
    -      108.0000  -94.0000  -30.0000 26

#__ type_ start__ end____ width___ exp.time_
 22 omega   45.00  132.00   1.0000    3.0000
omega____ theta____ kappa____ phi______ frames
    -      108.0000  -77.0000   90.0000 87
;
_diffrn_measurement_device 'four-circle diffractometer'
_diffrn_measurement_device_type 'Xcalibur, Eos, Gemini'
_diffrn_measurement_method '\w scans'
_diffrn_orient_matrix_UB_11 -0.0012261000
_diffrn_orient_matrix_UB_12 0.0977823000
_diffrn_orient_matrix_UB_13 -0.0370444000
_diffrn_orient_matrix_UB_21 0.0409898000
_diffrn_orient_matrix_UB_22 0.0483960000
_diffrn_orient_matrix_UB_23 0.0748410000
_diffrn_orient_matrix_UB_31 0.1692540000
_diffrn_orient_matrix_UB_32 -0.0109986000
_diffrn_orient_matrix_UB_33 -0.0004882000
_diffrn_radiation_monochromator graphite
_diffrn_radiation_probe x-ray
_diffrn_radiation_type CuK\a
_diffrn_radiation_wavelength 1.54184
_diffrn_reflns_av_R_equivalents 0.0370
_diffrn_reflns_av_unetI/netI 0.0425
_diffrn_reflns_Laue_measured_fraction_full 1.000
_diffrn_reflns_Laue_measured_fraction_max 1.000
_diffrn_reflns_limit_h_max 10
_diffrn_reflns_limit_h_min -6
_diffrn_reflns_limit_k_max 16
_diffrn_reflns_limit_k_min -16
_diffrn_reflns_limit_l_max 21
_diffrn_reflns_limit_l_min -22
_diffrn_reflns_number 9364
_diffrn_reflns_point_group_measured_fraction_full 1.000
_diffrn_reflns_point_group_measured_fraction_max 1.000
_diffrn_reflns_theta_full 67.065
_diffrn_reflns_theta_max 67.065
_diffrn_reflns_theta_min 3.954
_diffrn_source 'Enhance (Cu) X-ray Source'
_exptl_absorpt_coefficient_mu 0.573
_exptl_absorpt_correction_type none
_exptl_crystal_colour yellow
_exptl_crystal_colour_primary yellow
_exptl_crystal_density_diffrn 1.200
_exptl_crystal_description prism
_exptl_crystal_F_000 904
_exptl_crystal_size_max 0.23
_exptl_crystal_size_mid 0.16
_exptl_crystal_size_min 0.13
_refine_diff_density_max 0.200
_refine_diff_density_min -0.134
_refine_diff_density_rms 0.033
_refine_ls_extinction_coef 0.0016(3)
_refine_ls_extinction_expression Fc^*^=kFc[1+0.001xFc^2^\l^3^/sin(2\q)]^-1/4^
_refine_ls_extinction_method 'SHELXL-2014/7 (Sheldrick 2014'
_refine_ls_goodness_of_fit_ref 1.032
_refine_ls_hydrogen_treatment constr
_refine_ls_matrix_type full
_refine_ls_number_parameters 293
_refine_ls_number_reflns 4187
_refine_ls_number_restraints 13
_refine_ls_restrained_S_all 1.034
_refine_ls_R_factor_all 0.0727
_refine_ls_R_factor_gt 0.0527
_refine_ls_shift/su_max 0.000
_refine_ls_shift/su_mean 0.000
_refine_ls_structure_factor_coef Fsqd
_refine_ls_weighting_details 'w=1/[\s^2^(Fo^2^)+(0.0749P)^2^+0.1694P] where P=(Fo^2^+2Fc^2^)/3'
_refine_ls_weighting_scheme calc
_refine_ls_wR_factor_gt 0.1432
_refine_ls_wR_factor_ref 0.1669
_reflns_Friedel_coverage 0.000
_reflns_number_gt 2936
_reflns_number_total 4187
_reflns_threshold_expression 'I > 2\s(I)'
_cod_data_source_file c9sc04880d2.cif
_cod_data_source_block 201810620
_cod_depositor_comments
;Adding full bibliography for 1556630--1556636.cif.

 Adding full bibliography for 1556630--1556636.cif.
;
_cod_original_cell_volume 2344.99(18)
_cod_database_code 1556633
_shelx_shelxl_version_number 2014/7
_chemical_oxdiff_formula C15H15O3N2
_shelx_space_group_comment
;
The symmetry employed for this shelxl refinement is uniquely defined
by the following loop, which should always be used as a source of
symmetry information in preference to the above space-group names.
They are only intended as comments.
;
_shelx_estimated_absorpt_t_max 0.929
_shelx_estimated_absorpt_t_min 0.879
_reflns_odcompleteness_completeness 99.93
_reflns_odcompleteness_iscentric 1
_reflns_odcompleteness_theta 66.97
_olex2_refinement_description
;
1. Fixed Uiso
 At 1.2 times of:
  All C(H) groups, All C(H,H) groups
 At 1.5 times of:
  All C(H,H,H) groups
2. Rigid bond restraints
 C27, C26
 with sigma for 1-2 distances of 0.001 and sigma for 1-3 distances of 0.001
3. Uiso/Uaniso restraints and constraints
Uanis(C27) \\sim Ueq, Uanis(C26) \\sim Ueq: with sigma of 0.01 and sigma for
terminal atoms of 0.02
4.a Ternary CH refined with riding coordinates:
 C17(H17), C21(H21)
4.b Secondary CH2 refined with riding coordinates:
 C4(H4A,H4B), C6(H6A,H6B), C20(H20A,H20B), C22(H22A,H22B)
4.c Aromatic/amide H refined with riding coordinates:
 C10(H10), C11(H11), C13(H13), C14(H14), C19(H19), C24(H24), C25(H25),
 C26(H26), C27(H27), C28(H28)
4.d Idealised Me refined as rotating group:
 C7(H7A,H7B,H7C), C8(H8A,H8B,H8C), C15(H15A,H15B,H15C)
;
_olex2_submission_special_instructions 'No special instructions were received'

loop_
_space_group_symop_operation_xyz
'x, y, z'
'-x, y+1/2, -z+1/2'
'-x, -y, -z'
'x, -y-1/2, z-1/2'

loop_
_atom_site_label
_atom_site_type_symbol
_atom_site_fract_x
_atom_site_fract_y
_atom_site_fract_z
_atom_site_U_iso_or_equiv
_atom_site_adp_type
_atom_site_occupancy
_atom_site_site_symmetry_order
_atom_site_calc_flag
_atom_site_refinement_flags_posn
_atom_site_refinement_flags_adp
C1 C -0.0096(3) 0.44952(17) 0.14264(12) 0.0663(6) Uani 1 1 d . .
C2 C 0.0095(2) 0.39449(15) 0.20890(11) 0.0572(5) Uani 1 1 d . .
C3 C 0.1502(2) 0.36338(15) 0.24288(10) 0.0527(5) Uani 1 1 d . .
C4 C 0.2850(2) 0.37319(17) 0.20841(11) 0.0610(5) Uani 1 1 d . .
H4A H 0.3471 0.3166 0.2190 0.073 Uiso 1 1 calc R .
H4B H 0.3451 0.4270 0.2301 0.073 Uiso 1 1 calc R .
C5 C 0.2437(3) 0.38733(18) 0.12599(12) 0.0696(6) Uani 1 1 d . .
C6 C 0.1277(3) 0.46740(19) 0.11073(12) 0.0763(7) Uani 1 1 d . .
H6A H 0.1753 0.5263 0.1304 0.092 Uiso 1 1 calc R .
H6B H 0.0956 0.4753 0.0587 0.092 Uiso 1 1 calc R .
C7 C 0.1784(3) 0.2964(2) 0.08724(14) 0.0886(8) Uani 1 1 d . .
H7A H 0.2513 0.2460 0.0983 0.133 Uiso 1 1 calc GR .
H7B H 0.1548 0.3071 0.0359 0.133 Uiso 1 1 calc GR .
H7C H 0.0881 0.2788 0.1032 0.133 Uiso 1 1 calc GR .
C8 C 0.3879(4) 0.4152(3) 0.10028(16) 0.1029(10) Uani 1 1 d . .
H8A H 0.4334 0.4694 0.1272 0.154 Uiso 1 1 calc GR .
H8B H 0.3630 0.4306 0.0496 0.154 Uiso 1 1 calc GR .
H8C H 0.4577 0.3628 0.1079 0.154 Uiso 1 1 calc GR .
C9 C 0.3130(2) 0.28953(15) 0.35154(10) 0.0520(5) Uani 1 1 d . .
C10 C 0.3315(3) 0.19723(16) 0.37695(11) 0.0615(5) Uani 1 1 d . .
H10 H 0.2528 0.1537 0.3649 0.074 Uiso 1 1 calc R .
C11 C 0.4678(3) 0.1698(2) 0.42045(12) 0.0766(7) Uani 1 1 d . .
H11 H 0.4790 0.1077 0.4380 0.092 Uiso 1 1 calc R .
C12 C 0.5880(3) 0.2327(2) 0.43845(12) 0.0808(8) Uani 1 1 d . .
C13 C 0.5669(3) 0.3247(2) 0.41306(13) 0.0759(7) Uani 1 1 d . .
H13 H 0.6461 0.3680 0.4244 0.091 Uiso 1 1 calc R .
C14 C 0.4302(2) 0.35394(18) 0.37100(11) 0.0631(6) Uani 1 1 d . .
H14 H 0.4171 0.4169 0.3558 0.076 Uiso 1 1 calc R .
C15 C 0.7385(4) 0.2006(3) 0.48356(17) 0.1312(16) Uani 1 1 d . .
H15A H 0.7967 0.1704 0.4528 0.197 Uiso 1 1 calc GR .
H15B H 0.7215 0.1564 0.5198 0.197 Uiso 1 1 calc GR .
H15C H 0.7928 0.2548 0.5067 0.197 Uiso 1 1 calc GR .
C16 C 0.1136(3) 0.4325(2) 0.44500(13) 0.0794(7) Uani 1 1 d . .
C17 C 0.0357(2) 0.31558(17) 0.34279(11) 0.0592(5) Uani 1 1 d . .
H17 H 0.0527 0.2668 0.3808 0.071 Uiso 1 1 calc R .
C18 C 0.0146(2) 0.41061(19) 0.37683(11) 0.0658(6) Uani 1 1 d . .
C19 C -0.0904(3) 0.47289(19) 0.34621(13) 0.0709(6) Uani 1 1 d . .
H19 H -0.1014 0.5295 0.3702 0.085 Uiso 1 1 calc R .
C20 C -0.1908(3) 0.45382(19) 0.27427(13) 0.0712(6) Uani 1 1 d . .
H20A H -0.1959 0.5100 0.2439 0.085 Uiso 1 1 calc R .
H20B H -0.2922 0.4396 0.2806 0.085 Uiso 1 1 calc R .
C21 C -0.1305(2) 0.37038(17) 0.23762(12) 0.0616(5) Uani 1 1 d . .
H21 H -0.2097 0.3495 0.1969 0.074 Uiso 1 1 calc R .
C22 C -0.0889(2) 0.19810(17) 0.25761(14) 0.0691(6) Uani 1 1 d . .
H22A H -0.0487 0.1523 0.2952 0.083 Uiso 1 1 calc R .
H22B H -0.0199 0.2015 0.2246 0.083 Uiso 1 1 calc R .
C23 C -0.2416(2) 0.16519(16) 0.21696(12) 0.0600(5) Uani 1 1 d . .
C24 C -0.3624(3) 0.16116(18) 0.25149(13) 0.0682(6) Uani 1 1 d . .
H24 H -0.3488 0.1797 0.2997 0.082 Uiso 1 1 calc R .
C25 C -0.5019(3) 0.13024(19) 0.21552(15) 0.0750(7) Uani 1 1 d . .
H25 H -0.5814 0.1274 0.2397 0.090 Uiso 1 1 calc R .
C26 C -0.5248(3) 0.10363(19) 0.14476(15) 0.0791(7) Uani 1 1 d . U
H26 H -0.6196 0.0829 0.1206 0.095 Uiso 1 1 calc R .
C27 C -0.4071(3) 0.1075(2) 0.10918(14) 0.0834(7) Uani 1 1 d . U
H27 H -0.4226 0.0899 0.0607 0.100 Uiso 1 1 calc R .
C28 C -0.2650(3) 0.13762(19) 0.14543(13) 0.0741(7) Uani 1 1 d . .
H28 H -0.1853 0.1392 0.1213 0.089 Uiso 1 1 calc R .
N1 N 0.17020(18) 0.31888(13) 0.30858(9) 0.0555(4) Uani 1 1 d . .
N2 N 0.1918(3) 0.4500(2) 0.49875(12) 0.1054(9) Uani 1 1 d . .
N3 N -0.09900(19) 0.29201(14) 0.29061(10) 0.0612(5) Uani 1 1 d . .
O1 O -0.1332(2) 0.48328(14) 0.11377(9) 0.0904(6) Uani 1 1 d . .

loop_
_atom_site_aniso_label
_atom_site_aniso_U_11
_atom_site_aniso_U_22
_atom_site_aniso_U_33
_atom_site_aniso_U_23
_atom_site_aniso_U_13
_atom_site_aniso_U_12
C1 0.0814(14) 0.0610(13) 0.0517(11) -0.0003(10) 0.0031(10) 0.0144(11)
C2 0.0633(11) 0.0569(12) 0.0486(10) -0.0025(9) 0.0049(9) 0.0045(10)
C3 0.0579(11) 0.0528(11) 0.0458(10) -0.0007(8) 0.0072(8) 0.0005(9)
C4 0.0624(12) 0.0656(14) 0.0549(11) 0.0023(10) 0.0123(9) -0.0003(10)
C5 0.0835(15) 0.0754(15) 0.0526(12) 0.0053(11) 0.0206(11) 0.0051(12)
C6 0.1021(18) 0.0736(16) 0.0527(12) 0.0128(11) 0.0151(12) 0.0101(14)
C7 0.103(2) 0.092(2) 0.0680(15) -0.0175(14) 0.0113(14) 0.0181(16)
C8 0.113(2) 0.127(3) 0.0807(18) 0.0185(19) 0.0463(17) 0.000(2)
C9 0.0524(10) 0.0584(12) 0.0446(9) -0.0004(8) 0.0086(8) 0.0055(9)
C10 0.0723(13) 0.0629(13) 0.0499(11) 0.0028(10) 0.0145(9) 0.0076(11)
C11 0.0958(18) 0.0846(18) 0.0494(12) 0.0076(11) 0.0155(12) 0.0369(15)
C12 0.0729(15) 0.116(2) 0.0479(12) -0.0151(13) 0.0006(11) 0.0334(16)
C13 0.0580(12) 0.106(2) 0.0604(13) -0.0191(14) 0.0043(10) -0.0002(13)
C14 0.0604(12) 0.0709(14) 0.0561(12) -0.0070(10) 0.0078(9) -0.0011(10)
C15 0.102(2) 0.188(4) 0.086(2) -0.029(2) -0.0215(17) 0.074(2)
C16 0.0733(14) 0.107(2) 0.0579(13) -0.0102(13) 0.0145(12) 0.0050(14)
C17 0.0504(10) 0.0746(14) 0.0521(11) 0.0080(10) 0.0094(8) 0.0003(10)
C18 0.0592(12) 0.0882(17) 0.0508(11) -0.0058(11) 0.0135(9) -0.0008(12)
C19 0.0671(13) 0.0818(17) 0.0645(13) -0.0116(12) 0.0156(11) 0.0060(12)
C20 0.0608(12) 0.0802(16) 0.0701(14) -0.0070(12) 0.0078(10) 0.0145(12)
C21 0.0520(11) 0.0706(14) 0.0572(11) -0.0048(10) 0.0002(9) 0.0054(10)
C22 0.0584(12) 0.0643(14) 0.0842(16) 0.0021(12) 0.0141(11) -0.0004(10)
C23 0.0595(11) 0.0585(13) 0.0618(12) 0.0017(10) 0.0122(9) -0.0015(10)
C24 0.0666(13) 0.0745(15) 0.0651(13) -0.0090(11) 0.0171(10) -0.0060(11)
C25 0.0587(12) 0.0752(17) 0.0917(17) -0.0118(13) 0.0168(12) -0.0052(11)
C26 0.0714(13) 0.0677(15) 0.0878(17) -0.0014(13) -0.0069(10) -0.0052(12)
C27 0.1083(18) 0.0800(17) 0.0566(13) -0.0001(12) 0.0051(12) -0.0058(15)
C28 0.0835(16) 0.0757(16) 0.0673(14) -0.0003(12) 0.0248(12) -0.0067(13)
N1 0.0506(9) 0.0658(11) 0.0488(9) 0.0065(8) 0.0074(7) 0.0002(8)
N2 0.0942(16) 0.153(3) 0.0607(13) -0.0246(14) -0.0019(12) 0.0166(17)
N3 0.0508(9) 0.0659(12) 0.0652(10) -0.0004(9) 0.0084(8) -0.0007(8)
O1 0.0974(13) 0.0954(14) 0.0700(10) 0.0131(10) -0.0018(9) 0.0357(11)

loop_
_atom_type_symbol
_atom_type_description
_atom_type_scat_dispersion_real
_atom_type_scat_dispersion_imag
_atom_type_scat_source
C C 0.0181 0.0091 'International Tables Vol C Tables 4.2.6.8 and 6.1.1.4'
H H 0.0000 0.0000 'International Tables Vol C Tables 4.2.6.8 and 6.1.1.4'
N N 0.0311 0.0180 'International Tables Vol C Tables 4.2.6.8 and 6.1.1.4'
O O 0.0492 0.0322 'International Tables Vol C Tables 4.2.6.8 and 6.1.1.4'

loop_
_geom_angle_atom_site_label_1
_geom_angle_atom_site_label_2
_geom_angle_atom_site_label_3
_geom_angle
C2 C1 C6 118.23(19)
O1 C1 C2 121.3(2)
O1 C1 C6 120.4(2)
C1 C2 C21 118.03(19)
C3 C2 C1 120.3(2)
C3 C2 C21 121.63(18)
C2 C3 C4 121.73(18)
N1 C3 C2 120.25(19)
N1 C3 C4 117.97(17)
C3 C4 H4A 108.8
C3 C4 H4B 108.8
C3 C4 C5 113.72(18)
H4A C4 H4B 107.7
C5 C4 H4A 108.8
C5 C4 H4B 108.8
C4 C5 C8 108.1(2)
C6 C5 C4 107.43(19)
C6 C5 C7 110.2(2)
C6 C5 C8 110.4(2)
C7 C5 C4 111.4(2)
C7 C5 C8 109.3(2)
C1 C6 C5 113.1(2)
C1 C6 H6A 109.0
C1 C6 H6B 109.0
C5 C6 H6A 109.0
C5 C6 H6B 109.0
H6A C6 H6B 107.8
C5 C7 H7A 109.5
C5 C7 H7B 109.5
C5 C7 H7C 109.5
H7A C7 H7B 109.5
H7A C7 H7C 109.5
H7B C7 H7C 109.5
C5 C8 H8A 109.5
C5 C8 H8B 109.5
C5 C8 H8C 109.5
H8A C8 H8B 109.5
H8A C8 H8C 109.5
H8B C8 H8C 109.5
C10 C9 C14 119.4(2)
C10 C9 N1 119.73(19)
C14 C9 N1 120.75(19)
C9 C10 H10 120.1
C9 C10 C11 119.7(2)
C11 C10 H10 120.1
C10 C11 H11 119.3
C10 C11 C12 121.5(3)
C12 C11 H11 119.3
C11 C12 C15 120.9(3)
C13 C12 C11 117.9(2)
C13 C12 C15 121.1(3)
C12 C13 H13 119.3
C12 C13 C14 121.3(2)
C14 C13 H13 119.3
C9 C14 C13 120.1(2)
C9 C14 H14 120.0
C13 C14 H14 120.0
C12 C15 H15A 109.5
C12 C15 H15B 109.5
C12 C15 H15C 109.5
H15A C15 H15B 109.5
H15A C15 H15C 109.5
H15B C15 H15C 109.5
N2 C16 C18 179.8(4)
C18 C17 H17 108.7
N1 C17 H17 108.7
N1 C17 C18 110.08(18)
N3 C17 H17 108.7
N3 C17 C18 109.31(18)
N3 C17 N1 111.23(16)
C16 C18 C17 117.3(2)
C19 C18 C16 120.1(2)
C19 C18 C17 122.6(2)
C18 C19 H19 119.3
C18 C19 C20 121.4(2)
C20 C19 H19 119.3
C19 C20 H20A 109.6
C19 C20 H20B 109.6
C19 C20 C21 110.16(19)
H20A C20 H20B 108.1
C21 C20 H20A 109.6
C21 C20 H20B 109.6
C2 C21 C20 113.4(2)
C2 C21 H21 108.3
C20 C21 H21 108.3
N3 C21 C2 110.61(16)
N3 C21 C20 107.73(19)
N3 C21 H21 108.3
H22A C22 H22B 108.0
C23 C22 H22A 109.4
C23 C22 H22B 109.4
N3 C22 H22A 109.4
N3 C22 H22B 109.4
N3 C22 C23 111.07(18)
C24 C23 C22 120.2(2)
C28 C23 C22 121.5(2)
C28 C23 C24 118.3(2)
C23 C24 H24 119.5
C25 C24 C23 120.9(2)
C25 C24 H24 119.5
C24 C25 H25 119.7
C26 C25 C24 120.6(2)
C26 C25 H25 119.7
C25 C26 H26 120.2
C25 C26 C27 119.6(2)
C27 C26 H26 120.2
C26 C27 H27 119.9
C26 C27 C28 120.2(2)
C28 C27 H27 119.9
C23 C28 C27 120.3(2)
C23 C28 H28 119.8
C27 C28 H28 119.8
C3 N1 C9 125.25(16)
C3 N1 C17 116.19(16)
C9 N1 C17 117.76(15)
C17 N3 C21 107.98(17)
C17 N3 C22 112.23(18)
C22 N3 C21 113.78(18)

loop_
_geom_bond_atom_site_label_1
_geom_bond_atom_site_label_2
_geom_bond_distance
C1 C2 1.449(3)
C1 C6 1.510(3)
C1 O1 1.232(3)
C2 C3 1.372(3)
C2 C21 1.516(3)
C3 C4 1.503(3)
C3 N1 1.366(2)
C4 H4A 0.9700
C4 H4B 0.9700
C4 C5 1.535(3)
C5 C6 1.524(3)
C5 C7 1.529(4)
C5 C8 1.535(4)
C6 H6A 0.9700
C6 H6B 0.9700
C7 H7A 0.9600
C7 H7B 0.9600
C7 H7C 0.9600
C8 H8A 0.9600
C8 H8B 0.9600
C8 H8C 0.9600
C9 C10 1.381(3)
C9 C14 1.384(3)
C9 N1 1.434(2)
C10 H10 0.9300
C10 C11 1.386(3)
C11 H11 0.9300
C11 C12 1.388(4)
C12 C13 1.377(4)
C12 C15 1.516(3)
C13 H13 0.9300
C13 C14 1.385(3)
C14 H14 0.9300
C15 H15A 0.9600
C15 H15B 0.9600
C15 H15C 0.9600
C16 C18 1.439(3)
C16 N2 1.136(3)
C17 H17 0.9800
C17 C18 1.511(3)
C17 N1 1.492(2)
C17 N3 1.436(3)
C18 C19 1.331(3)
C19 H19 0.9300
C19 C20 1.491(3)
C20 H20A 0.9700
C20 H20B 0.9700
C20 C21 1.519(3)
C21 H21 0.9800
C21 N3 1.475(3)
C22 H22A 0.9700
C22 H22B 0.9700
C22 C23 1.506(3)
C22 N3 1.470(3)
C23 C24 1.385(3)
C23 C28 1.377(3)
C24 H24 0.9300
C24 C25 1.372(3)
C25 H25 0.9300
C25 C26 1.360(4)
C26 H26 0.9300
C26 C27 1.373(4)
C27 H27 0.9300
C27 C28 1.390(4)
C28 H28 0.9300

loop_
_geom_torsion_atom_site_label_1
_geom_torsion_atom_site_label_2
_geom_torsion_atom_site_label_3
_geom_torsion_atom_site_label_4
_geom_torsion
C1 C2 C3 C4 -8.3(3)
C1 C2 C3 N1 174.19(19)
C1 C2 C21 C20 -76.1(2)
C1 C2 C21 N3 162.79(19)
C2 C1 C6 C5 30.8(3)
C2 C3 C4 C5 -19.8(3)
C2 C3 N1 C9 -175.26(19)
C2 C3 N1 C17 -5.8(3)
C2 C21 N3 C17 50.4(2)
C2 C21 N3 C22 -74.9(2)
C3 C2 C21 C20 105.7(2)
C3 C2 C21 N3 -15.4(3)
C3 C4 C5 C6 50.2(3)
C3 C4 C5 C7 -70.6(3)
C3 C4 C5 C8 169.3(2)
C4 C3 N1 C9 7.2(3)
C4 C3 N1 C17 176.63(18)
C4 C5 C6 C1 -55.5(3)
C6 C1 C2 C3 2.7(3)
C6 C1 C2 C21 -175.5(2)
C7 C5 C6 C1 66.0(3)
C8 C5 C6 C1 -173.2(2)
C9 C10 C11 C12 -1.0(3)
C10 C9 C14 C13 2.8(3)
C10 C9 N1 C3 -128.6(2)
C10 C9 N1 C17 62.1(3)
C10 C11 C12 C13 1.4(3)
C10 C11 C12 C15 -177.5(2)
C11 C12 C13 C14 0.2(3)
C12 C13 C14 C9 -2.3(3)
C14 C9 C10 C11 -1.2(3)
C14 C9 N1 C3 54.8(3)
C14 C9 N1 C17 -114.5(2)
C15 C12 C13 C14 179.1(2)
C16 C18 C19 C20 177.7(2)
C17 C18 C19 C20 -2.4(4)
C18 C17 N1 C3 -78.0(2)
C18 C17 N1 C9 92.3(2)
C18 C17 N3 C21 56.4(2)
C18 C17 N3 C22 -177.44(18)
C18 C19 C20 C21 -13.1(3)
C19 C20 C21 C2 -73.4(3)
C19 C20 C21 N3 49.3(3)
C20 C21 N3 C17 -74.0(2)
C20 C21 N3 C22 160.73(18)
C21 C2 C3 C4 169.81(19)
C21 C2 C3 N1 -7.7(3)
C22 C23 C24 C25 -179.2(2)
C22 C23 C28 C27 180.0(2)
C23 C22 N3 C17 166.70(18)
C23 C22 N3 C21 -70.3(2)
C23 C24 C25 C26 -0.6(4)
C24 C23 C28 C27 0.6(4)
C24 C25 C26 C27 0.2(4)
C25 C26 C27 C28 0.6(4)
C26 C27 C28 C23 -1.0(4)
C28 C23 C24 C25 0.2(4)
N1 C3 C4 C5 157.7(2)
N1 C9 C10 C11 -177.85(18)
N1 C9 C14 C13 179.41(19)
N1 C17 C18 C16 -76.9(2)
N1 C17 C18 C19 103.1(2)
N1 C17 N3 C21 -65.4(2)
N1 C17 N3 C22 60.8(2)
N3 C17 C18 C16 160.6(2)
N3 C17 C18 C19 -19.4(3)
N3 C17 N1 C3 43.3(3)
N3 C17 N1 C9 -146.42(19)
N3 C22 C23 C24 -54.5(3)
N3 C22 C23 C28 126.1(2)
O1 C1 C2 C3 -175.3(2)
O1 C1 C2 C21 6.5(3)
O1 C1 C6 C5 -151.1(2)
